data_7055890
loop_
_publ_author_name
'Ghosh, Abhisek Brata'
'Saha, Namrata'
'Sarkar, Arpita'
'Dutta, Amit Kumar'
'Maji, Swarup Kumar'
'Adhikary, Bibhutosh'

_publ_section_title
;
 Observation of enhanced photocurrent response in M--CuInS2 (M = Au, Ag)
 heteronanostructures: phase selective synthesis and application
;
_journal_issue 2
_journal_name_full 'New J. Chem.'
_journal_page_first 692
_journal_paper_doi 10.1039/C6NJ02439D
_journal_volume 41
_journal_year 2017
_chemical_formula_moiety 'C18 H24 In N3 S6'
_chemical_formula_sum 'C18 H24 In N3 S6'
_chemical_formula_weight 589.58
_space_group_crystal_system triclinic
_space_group_IT_number 2
_space_group_name_Hall '-P 1'
_space_group_name_H-M_alt 'P -1'
_symmetry_space_group_name_Hall '-P 1'
_symmetry_space_group_name_H-M 'P -1'
_atom_sites_solution_hydrogens geom
_audit_creation_date 2016-11-17
_audit_creation_method
;
Olex2 1.2
(compiled 2016.11.07 svn.r3353 for OlexSys, GUI svn.r5261)
;
_audit_update_record
;
2016-12-01 deposited with the CCDC.
2016-12-09 downloaded from the CCDC.
;
_cell_angle_alpha 69.790(5)
_cell_angle_beta 83.070(5)
_cell_angle_gamma 89.517(5)
_cell_formula_units_Z 4
_cell_length_a 11.906(5)
_cell_length_b 13.462(5)
_cell_length_c 15.476(5)
_cell_measurement_reflns_used 8616
_cell_measurement_temperature 120(2)
_cell_measurement_theta_max 27.52
_cell_measurement_theta_min 2.36
_cell_volume 2309.3(15)
_computing_cell_refinement 'Bruker SMART'
_computing_data_collection 'Bruker SMART'
_computing_data_reduction 'Bruker SAINT'
_computing_molecular_graphics 'Olex2 (Dolomanov et al., 2009)'
_computing_publication_material 'Olex2 (Dolomanov et al., 2009)'
_computing_structure_refinement 'ShelXL (Sheldrick, 2015)'
_computing_structure_solution 'ShelXS-97 (Sheldrick, 1997)'
_diffrn_ambient_temperature 120.15
_diffrn_measured_fraction_theta_full 0.992
_diffrn_measured_fraction_theta_max 0.970
_diffrn_measurement_device_type 'CCD area detector'
_diffrn_radiation_type MoK\a
_diffrn_radiation_wavelength 0.71073
_diffrn_reflns_av_R_equivalents 0.0353
_diffrn_reflns_av_unetI/netI 0.0422
_diffrn_reflns_Laue_measured_fraction_full 0.992
_diffrn_reflns_Laue_measured_fraction_max 0.970
_diffrn_reflns_limit_h_max 15
_diffrn_reflns_limit_h_min -15
_diffrn_reflns_limit_k_max 17
_diffrn_reflns_limit_k_min -14
_diffrn_reflns_limit_l_max 20
_diffrn_reflns_limit_l_min -20
_diffrn_reflns_number 32181
_diffrn_reflns_point_group_measured_fraction_full 0.992
_diffrn_reflns_point_group_measured_fraction_max 0.970
_diffrn_reflns_theta_full 25.242
_diffrn_reflns_theta_max 27.520
_diffrn_reflns_theta_min 1.413
_exptl_absorpt_coefficient_mu 1.577
_exptl_absorpt_correction_T_max 0.8842
_exptl_absorpt_correction_T_min 0.6755
_exptl_absorpt_correction_type multi-scan
_exptl_absorpt_process_details 'SADABS (Sheldrick, 2000)'
_exptl_crystal_colour yellow
_exptl_crystal_density_diffrn 1.696
_exptl_crystal_description rectagular
_exptl_crystal_F_000 1192
_exptl_crystal_size_max 0.27
_exptl_crystal_size_mid 0.16
_exptl_crystal_size_min 0.08
_refine_diff_density_max 1.192
_refine_diff_density_min -0.985
_refine_diff_density_rms 0.097
_refine_ls_extinction_method none
_refine_ls_goodness_of_fit_ref 1.029
_refine_ls_hydrogen_treatment constr
_refine_ls_matrix_type full
_refine_ls_number_parameters 580
_refine_ls_number_reflns 10325
_refine_ls_number_restraints 133
_refine_ls_restrained_S_all 1.029
_refine_ls_R_factor_all 0.0515
_refine_ls_R_factor_gt 0.0358
_refine_ls_shift/su_max 0.001
_refine_ls_shift/su_mean 0.000
_refine_ls_structure_factor_coef Fsqd
_refine_ls_weighting_details 'w=1/[\s^2^(Fo^2^)+(0.0338P)^2^+2.4684P] where P=(Fo^2^+2Fc^2^)/3'
_refine_ls_weighting_scheme calc
_refine_ls_wR_factor_gt 0.0768
_refine_ls_wR_factor_ref 0.0827
_reflns_Friedel_coverage 0.000
_reflns_number_gt 8236
_reflns_number_total 10325
_reflns_threshold_expression 'I > 2\s(I)'
_cod_data_source_file c6nj02439d2.cif
_cod_data_source_block 1
_cod_depositor_comments 'Adding full bibliography for 7055890--7055891.cif.'
_cod_database_code 7055890
_shelx_space_group_comment
;
The symmetry employed for this shelxl refinement is uniquely defined
by the following loop, which should always be used as a source of
symmetry information in preference to the above space-group names.
They are only intended as comments.
;
_shelx_estimated_absorpt_t_max 0.884
_shelx_estimated_absorpt_t_min 0.675
_olex2_refinement_description
;
1. Fixed Uiso
 At 1.2 times of:
  All C(H,H) groups, All C(H,H,H,H) groups, All N(H,H) groups
2. Restrained distances
 C25-C26 \\sim C25-C26A
 with sigma of 0.001
 C16A-C17 \\sim C17-C16
 with sigma of 0.02
 C16A-C15 \\sim C16-C15
 with sigma of 0.02
 C3A-C2 \\sim C3-C2
 with sigma of 0.02
 C4-C3A \\sim C4-C3
 with sigma of 0.02
 C30A-C26A \\sim C30-C26
 with sigma of 0.02
 C27-C26 \\sim C27A-C26A
 with sigma of 0.02
3. Rigid body (RIGU) restrains
 C25, N5, C26, C27, C28, C29, C30
 with sigma for 1-2 distances of 0.003 and sigma for 1-3 distances of 0.003
 C25, N5A, C26A, C27A, C28A, C29A, C30A
 with sigma for 1-2 distances of 0.003 and sigma for 1-3 distances of 0.003
 C15, C17, C16, C16A
 with sigma for 1-2 distances of 0.004 and sigma for 1-3 distances of 0.004
 C2, C4, C3A, C3
 with sigma for 1-2 distances of 0.004 and sigma for 1-3 distances of 0.004
4. Others
 Sof(N5A)=Sof(H5AA)=Sof(H5AB)=Sof(C26A)=Sof(C27A)=Sof(C28A)=Sof(H28C)=
 Sof(H28D)=Sof(C29A)=Sof(H29C)=Sof(H29D)=Sof(C30A)=Sof(H30C)=Sof(H30D)=1-FVAR(1)
 Sof(N5)=Sof(H5A)=Sof(H5B)=Sof(C26)=Sof(C27)=Sof(C28)=Sof(H28A)=Sof(H28B)=
 Sof(C29)=Sof(H29A)=Sof(H29B)=Sof(C30)=Sof(H30A)=Sof(H30B)=FVAR(1)
 Sof(H2AA)=Sof(H2AB)=Sof(H4AA)=Sof(H4AB)=Sof(C3A)=Sof(H3AA)=Sof(H3AB)=1-FVAR(2)
 Sof(H2BC)=Sof(H2BD)=Sof(H4BC)=Sof(H4BD)=Sof(C3)=Sof(H3C)=Sof(H3D)=FVAR(2)
 Sof(H15C)=Sof(H15D)=Sof(H17C)=Sof(H17D)=Sof(C16A)=Sof(H16C)=Sof(H16D)=1-FVAR(3)
 Sof(H15A)=Sof(H15B)=Sof(H17A)=Sof(H17B)=Sof(C16)=Sof(H16A)=Sof(H16B)=FVAR(3)
5.a Secondary CH2 refined with riding coordinates:
 C2(H2BC,H2BD), C2(H2AA,H2AB), C4(H4BC,H4BD), C4(H4AA,H4AB), C9(H9A,H9B),
 C10(H10A,H10B), C11(H11A,H11B), C15(H15A,H15B), C15(H15C,H15D), C17(H17A,H17B),
  C17(H17C,H17D), C3A(H3AA,H3AB), C3(H3C,H3D), C16(H16A,H16B), C16A(H16C,H16D),
 C21(H21A,H21B), C22(H22A,H22B), C23(H23A,H23B), C33(H33A,H33B), C34(H34A,H34B),
  C35(H35A,H35B), C28(H28A,H28B), C29(H29A,H29B), C30(H30A,H30B), C28A(H28C,
 H28D), C29A(H29C,H29D), C30A(H30C,H30D)
5.b X=CH2 refined with riding coordinates:
 N1(H1A,H1B), N2(H2A,H2B), N3(H3A,H3B), N4(H4A,H4B), N6(H6A,H6B), N5(H5A,H5B),
 N5A(H5AA,H5AB)
;
_shelx_shelxl_version_number 2014/7
_olex2_submission_special_instructions 'No special instructions were received'

loop_
_space_group_symop_operation_xyz
'x, y, z'
'-x, -y, -z'

loop_
_atom_site_label
_atom_site_type_symbol
_atom_site_fract_x
_atom_site_fract_y
_atom_site_fract_z
_atom_site_U_iso_or_equiv
_atom_site_adp_type
_atom_site_occupancy
_atom_site_site_symmetry_order
_atom_site_calc_flag
_atom_site_refinement_flags_posn
_atom_site_refinement_flags_adp
_atom_site_refinement_flags_occupancy
_atom_site_disorder_assembly
_atom_site_disorder_group
In1 In 0.82804(2) 0.30701(2) 0.91563(2) 0.02695(7) Uani 1 1 d . . . . .
S2 S 0.63850(8) 0.26342(7) 0.87034(6) 0.0292(2) Uani 1 1 d . . . . .
S3 S 0.70583(8) 0.47169(7) 0.87608(7) 0.0310(2) Uani 1 1 d . . . . .
S6 S 0.94568(7) 0.14228(7) 0.91394(6) 0.0287(2) Uani 1 1 d . . . . .
S7 S 0.98006(9) 0.35632(7) 0.77316(7) 0.0366(2) Uani 1 1 d . . . . .
S8 S 0.94748(7) 0.36338(7) 1.01962(7) 0.0315(2) Uani 1 1 d . . . . .
S9 S 0.74254(7) 0.22396(6) 1.09445(6) 0.02303(18) Uani 1 1 d . . . . .
N1 N 0.4868(3) 0.5901(2) 0.8860(2) 0.0300(7) Uani 1 1 d . . . . .
H1A H 0.5608 0.5936 0.8849 0.036 Uiso 1 1 calc R . . . .
H1B H 0.4456 0.6426 0.8916 0.036 Uiso 1 1 calc R . . . .
N2 N 1.1260(3) 0.0101(2) 0.8533(2) 0.0322(7) Uani 1 1 d . . . . .
H2A H 1.0630 0.0092 0.8898 0.039 Uiso 1 1 calc R . . . .
H2B H 1.1608 -0.0493 0.8583 0.039 Uiso 1 1 calc R . . . .
N3 N 0.7135(3) 0.1783(3) 1.3041(2) 0.0423(8) Uani 1 1 d . . . . .
H3A H 0.6890 0.1624 1.2589 0.051 Uiso 1 1 calc R . . . .
H3B H 0.6781 0.1518 1.3609 0.051 Uiso 1 1 calc R . . . .
C1 C 0.4871(3) 0.4147(3) 0.8699(2) 0.0262(7) Uani 1 1 d . . . . .
C2 C 0.3944(3) 0.3430(3) 0.8641(3) 0.0412(10) Uani 1 1 d D U . . .
H2BC H 0.4162 0.3149 0.8135 0.049 Uiso 0.52(3) 1 calc R . P A 4
H2BD H 0.3780 0.2828 0.9233 0.049 Uiso 0.52(3) 1 calc R . P A 4
H2AA H 0.4011 0.2697 0.9071 0.049 Uiso 0.48(3) 1 calc R . P A 3
H2AB H 0.3964 0.3423 0.8002 0.049 Uiso 0.48(3) 1 calc R . P A 3
C4 C 0.3124(3) 0.4996(4) 0.8824(3) 0.0424(10) Uani 1 1 d D U . . .
H4BC H 0.2835 0.5668 0.8423 0.051 Uiso 0.52(3) 1 calc R . P A 4
H4BD H 0.2742 0.4821 0.9465 0.051 Uiso 0.52(3) 1 calc R . P A 4
H4AA H 0.2744 0.5176 0.9353 0.051 Uiso 0.48(3) 1 calc R . P A 3
H4AB H 0.2882 0.5490 0.8243 0.051 Uiso 0.48(3) 1 calc R . P A 3
C5 C 0.4380(3) 0.5066(3) 0.8793(2) 0.0267(8) Uani 1 1 d . . . . .
C6 C 0.5996(3) 0.3890(3) 0.8711(2) 0.0241(7) Uani 1 1 d . . . . .
C7 C 1.0264(3) 0.2296(3) 0.8170(2) 0.0261(7) Uani 1 1 d . . . . .
C8 C 1.1255(3) 0.2003(3) 0.7739(2) 0.0245(7) Uani 1 1 d . . . . .
C9 C 1.2017(3) 0.2788(3) 0.6946(3) 0.0346(9) Uani 1 1 d . . . . .
H9A H 1.2171 0.3435 0.7084 0.042 Uiso 1 1 calc R . . . .
H9B H 1.1672 0.2988 0.6362 0.042 Uiso 1 1 calc R . . . .
C10 C 1.3107(3) 0.2184(3) 0.6879(3) 0.0428(10) Uani 1 1 d . . . . .
H10A H 1.3454 0.2380 0.6226 0.051 Uiso 1 1 calc R . . . .
H10B H 1.3663 0.2342 0.7245 0.051 Uiso 1 1 calc R . . . .
C11 C 1.2740(3) 0.1027(3) 0.7271(3) 0.0344(9) Uani 1 1 d . . . . .
H11A H 1.2582 0.0765 0.6772 0.041 Uiso 1 1 calc R . . . .
H11B H 1.3329 0.0593 0.7611 0.041 Uiso 1 1 calc R . . . .
C12 C 1.1680(3) 0.0995(3) 0.7918(2) 0.0239(7) Uani 1 1 d . . . . .
C13 C 0.8551(3) 0.2899(3) 1.1158(2) 0.0241(7) Uani 1 1 d . . . . .
C14 C 0.8701(3) 0.2911(3) 1.2028(2) 0.0262(7) Uani 1 1 d . . . . .
C15 C 0.9619(3) 0.3560(3) 1.2202(3) 0.0393(9) Uani 1 1 d D U . . .
H15A H 0.9696 0.4279 1.1725 0.047 Uiso 0.61(3) 1 calc R . P B 5
H15B H 1.0355 0.3215 1.2192 0.047 Uiso 0.61(3) 1 calc R . P B 5
H15C H 1.0368 0.3444 1.1904 0.047 Uiso 0.39(3) 1 calc R . P B 6
H15D H 0.9465 0.4325 1.1962 0.047 Uiso 0.39(3) 1 calc R . P B 6
C17 C 0.8432(4) 0.2667(4) 1.3644(3) 0.0456(10) Uani 1 1 d D U . . .
H17A H 0.8834 0.2064 1.4037 0.055 Uiso 0.61(3) 1 calc R . P B 5
H17B H 0.7795 0.2837 1.4037 0.055 Uiso 0.61(3) 1 calc R . P B 5
H17C H 0.7931 0.3166 1.3833 0.055 Uiso 0.39(3) 1 calc R . P B 6
H17D H 0.8486 0.2021 1.4190 0.055 Uiso 0.39(3) 1 calc R . P B 6
C18 C 0.8011(3) 0.2403(3) 1.2871(3) 0.0305(8) Uani 1 1 d . . . . .
C3A C 0.2846(8) 0.3921(9) 0.8931(19) 0.053(4) Uani 0.48(3) 1 d D U P A 3
H3AA H 0.2261 0.3902 0.8532 0.064 Uiso 0.48(3) 1 calc R . P A 3
H3AB H 0.2549 0.3518 0.9584 0.064 Uiso 0.48(3) 1 calc R . P A 3
C3 C 0.2954(9) 0.4097(7) 0.8454(9) 0.034(2) Uani 0.52(3) 1 d D U P A 4
H3C H 0.2249 0.3679 0.8772 0.041 Uiso 0.52(3) 1 calc R . P A 4
H3D H 0.2902 0.4386 0.7779 0.041 Uiso 0.52(3) 1 calc R . P A 4
C16 C 0.9227(11) 0.3615(10) 1.3177(5) 0.045(3) Uani 0.61(3) 1 d D U P B 5
H16A H 0.9880 0.3575 1.3527 0.054 Uiso 0.61(3) 1 calc R . P B 5
H16B H 0.8833 0.4279 1.3127 0.054 Uiso 0.61(3) 1 calc R . P B 5
C16A C 0.9575(13) 0.3168(19) 1.3222(8) 0.049(4) Uani 0.39(3) 1 d D U P B 6
H16C H 0.9718 0.3762 1.3437 0.058 Uiso 0.39(3) 1 calc R . P B 6
H16D H 1.0165 0.2642 1.3416 0.058 Uiso 0.39(3) 1 calc R . P B 6
In2 In 0.37191(2) 0.18389(2) 0.38458(2) 0.02552(7) Uani 1 1 d . . . . .
S11 S 0.27791(10) 0.24147(8) 0.23332(7) 0.0411(3) Uani 1 1 d . . . . .
S12 S 0.44857(7) 0.07870(7) 0.27910(6) 0.02594(18) Uani 1 1 d . . . . .
S14 S 0.20059(9) 0.26549(8) 0.45690(7) 0.0359(2) Uani 1 1 d . . . . .
S15 S 0.22823(8) 0.03779(7) 0.49332(6) 0.02852(19) Uani 1 1 d . . . . .
S17 S 0.49911(8) 0.35118(7) 0.35130(6) 0.0299(2) Uani 1 1 d . . . . .
S18 S 0.51299(7) 0.15235(7) 0.50845(6) 0.02615(18) Uani 1 1 d . . . . .
N4 N 0.1662(3) 0.2135(4) 0.0789(3) 0.0795(17) Uani 1 1 d . . . . .
H4A H 0.1634 0.2446 0.1206 0.095 Uiso 1 1 calc R . . . .
H4B H 0.1165 0.2283 0.0389 0.095 Uiso 1 1 calc R . . . .
N6 N 0.6024(3) 0.2227(2) 0.6584(2) 0.0326(7) Uani 1 1 d . . . . .
H6A H 0.5694 0.1704 0.6480 0.039 Uiso 1 1 calc R . . . .
H6B H 0.6211 0.2136 0.7139 0.039 Uiso 1 1 calc R . . . .
C19 C 0.3499(3) 0.1422(3) 0.2071(2) 0.0226(7) Uani 1 1 d . . . . .
C20 C 0.3300(3) 0.1113(3) 0.1327(2) 0.0256(7) Uani 1 1 d . . . . .
C21 C 0.3948(4) 0.0266(3) 0.1075(3) 0.0460(11) Uani 1 1 d . . . . .
H21A H 0.3729 -0.0446 0.1535 0.055 Uiso 1 1 calc R . . . .
H21B H 0.4775 0.0389 0.1034 0.055 Uiso 1 1 calc R . . . .
C22 C 0.3597(4) 0.0382(3) 0.0115(3) 0.0460(11) Uani 1 1 d . . . . .
H22A H 0.4159 0.0833 -0.0390 0.055 Uiso 1 1 calc R . . . .
H22B H 0.3534 -0.0319 0.0048 0.055 Uiso 1 1 calc R . . . .
C23 C 0.2462(4) 0.0893(4) 0.0087(3) 0.0472(12) Uani 1 1 d . . . . .
H23A H 0.2391 0.1398 -0.0542 0.057 Uiso 1 1 calc R . . . .
H23B H 0.1836 0.0352 0.0272 0.057 Uiso 1 1 calc R . . . .
C24 C 0.2444(3) 0.1453(4) 0.0763(3) 0.0387(10) Uani 1 1 d . . . . .
C25 C 0.1487(3) 0.1377(3) 0.5132(2) 0.0277(8) Uani 1 1 d D U . . .
C31 C 0.5439(3) 0.2873(3) 0.4579(2) 0.0249(7) Uani 1 1 d . . . . .
C32 C 0.6014(3) 0.3459(3) 0.4993(2) 0.0257(7) Uani 1 1 d . . . . .
C33 C 0.6409(3) 0.4604(3) 0.4491(2) 0.0327(8) Uani 1 1 d . . . . .
H33A H 0.5760 0.5078 0.4408 0.039 Uiso 1 1 calc R . . . .
H33B H 0.6832 0.4699 0.3875 0.039 Uiso 1 1 calc R . . . .
C34 C 0.7180(4) 0.4833(3) 0.5128(3) 0.0461(11) Uani 1 1 d . . . . .
H34A H 0.7120 0.5575 0.5105 0.055 Uiso 1 1 calc R . . . .
H34B H 0.7979 0.4705 0.4947 0.055 Uiso 1 1 calc R . . . .
C35 C 0.6745(4) 0.4059(3) 0.6100(3) 0.0376(9) Uani 1 1 d . . . . .
H35A H 0.7373 0.3825 0.6481 0.045 Uiso 1 1 calc R . . . .
H35B H 0.6168 0.4386 0.6423 0.045 Uiso 1 1 calc R . . . .
C36 C 0.6238(3) 0.3151(3) 0.5908(2) 0.0274(8) Uani 1 1 d . . . . .
N5 N -0.0283(5) 0.2758(5) 0.5662(4) 0.0498(17) Uani 0.716(8) 1 d . U P C 1
H5A H 0.0265 0.3115 0.5236 0.060 Uiso 0.716(8) 1 calc R . P C 1
H5B H -0.0827 0.3096 0.5868 0.060 Uiso 0.716(8) 1 calc R . P C 1
C26 C 0.0479(6) 0.1044(7) 0.5759(7) 0.0324(19) Uani 0.716(8) 1 d D U P C 1
C27 C -0.0290(5) 0.1709(7) 0.5992(5) 0.0421(16) Uani 0.716(8) 1 d D U P C 1
C28 C -0.1233(6) 0.1071(8) 0.6691(6) 0.047(2) Uani 0.716(8) 1 d . U P C 1
H28A H -0.1922 0.1062 0.6394 0.056 Uiso 0.716(8) 1 calc R . P C 1
H28B H -0.1416 0.1364 0.7194 0.056 Uiso 0.716(8) 1 calc R . P C 1
C29 C -0.0781(5) -0.0030(7) 0.7064(4) 0.0468(17) Uani 0.716(8) 1 d . U P C 1
H29A H -0.0480 -0.0142 0.7658 0.056 Uiso 0.716(8) 1 calc R . P C 1
H29B H -0.1387 -0.0573 0.7169 0.056 Uiso 0.716(8) 1 calc R . P C 1
C30 C 0.0152(6) -0.0097(6) 0.6333(5) 0.0362(17) Uani 0.716(8) 1 d D U P C 1
H30A H 0.0804 -0.0473 0.6623 0.043 Uiso 0.716(8) 1 calc R . P C 1
H30B H -0.0124 -0.0473 0.5947 0.043 Uiso 0.716(8) 1 calc R . P C 1
N5A N 0.0106(13) -0.0569(11) 0.6381(11) 0.038(4) Uani 0.284(8) 1 d . U P C 2
H5AA H 0.0734 -0.0693 0.6078 0.045 Uiso 0.284(8) 1 calc R . P C 2
H5AB H -0.0344 -0.1100 0.6749 0.045 Uiso 0.284(8) 1 calc R . P C 2
C26A C 0.0469(13) 0.1328(14) 0.5726(15) 0.021(4) Uani 0.284(8) 1 d D U P C 2
C27A C -0.0157(11) 0.0401(11) 0.6285(9) 0.025(3) Uani 0.284(8) 1 d D U P C 2
C28A C -0.1189(15) 0.0608(13) 0.6870(13) 0.024(3) Uani 0.284(8) 1 d . U P C 2
H28C H -0.1040 0.0476 0.7516 0.029 Uiso 0.284(8) 1 calc R . P C 2
H28D H -0.1856 0.0170 0.6877 0.029 Uiso 0.284(8) 1 calc R . P C 2
C29A C -0.1353(11) 0.1799(12) 0.6349(10) 0.029(3) Uani 0.284(8) 1 d . U P C 2
H29C H -0.1928 0.1887 0.5918 0.034 Uiso 0.284(8) 1 calc R . P C 2
H29D H -0.1608 0.2158 0.6794 0.034 Uiso 0.284(8) 1 calc R . P C 2
C30A C -0.0245(12) 0.2252(12) 0.5827(11) 0.022(3) Uani 0.284(8) 1 d D U P C 2
H30C H 0.0139 0.2627 0.6165 0.027 Uiso 0.284(8) 1 calc R . P C 2
H30D H -0.0348 0.2764 0.5207 0.027 Uiso 0.284(8) 1 calc R . P C 2

loop_
_atom_site_aniso_label
_atom_site_aniso_U_11
_atom_site_aniso_U_22
_atom_site_aniso_U_33
_atom_site_aniso_U_23
_atom_site_aniso_U_13
_atom_site_aniso_U_12
In1 0.03073(13) 0.02104(13) 0.02483(13) -0.00537(10) 0.00431(10) 0.01030(10)
S2 0.0429(5) 0.0196(4) 0.0266(4) -0.0098(4) -0.0051(4) 0.0117(4)
S3 0.0325(5) 0.0170(4) 0.0404(5) -0.0073(4) -0.0004(4) 0.0078(3)
S6 0.0317(4) 0.0188(4) 0.0286(4) -0.0035(4) 0.0081(4) 0.0073(3)
S7 0.0475(6) 0.0207(5) 0.0306(5) -0.0015(4) 0.0140(4) 0.0105(4)
S8 0.0263(4) 0.0276(5) 0.0364(5) -0.0096(4) 0.0070(4) -0.0004(4)
S9 0.0232(4) 0.0207(4) 0.0245(4) -0.0081(3) 0.0002(3) 0.0041(3)
N1 0.0353(16) 0.0250(16) 0.0330(16) -0.0141(14) -0.0056(13) 0.0150(13)
N2 0.0327(16) 0.0316(17) 0.0340(17) -0.0142(15) -0.0036(13) 0.0143(13)
N3 0.044(2) 0.048(2) 0.0337(18) -0.0152(16) 0.0006(15) 0.0014(17)
C1 0.0330(18) 0.0255(19) 0.0194(16) -0.0064(14) -0.0049(14) 0.0073(15)
C2 0.043(2) 0.039(2) 0.049(2) -0.022(2) -0.0127(19) 0.0048(18)
C4 0.035(2) 0.055(3) 0.044(2) -0.025(2) -0.0105(18) 0.0165(18)
C5 0.0368(19) 0.0269(19) 0.0156(15) -0.0063(14) -0.0044(14) 0.0109(15)
C6 0.0391(19) 0.0157(16) 0.0147(15) -0.0018(13) -0.0034(14) 0.0101(14)
C7 0.0334(18) 0.0205(18) 0.0244(17) -0.0095(15) 0.0013(14) 0.0028(14)
C8 0.0283(17) 0.0265(19) 0.0199(16) -0.0102(15) -0.0015(13) 0.0020(14)
C9 0.0329(19) 0.041(2) 0.032(2) -0.0187(18) 0.0082(16) -0.0012(17)
C10 0.032(2) 0.060(3) 0.043(2) -0.029(2) 0.0081(17) -0.0030(19)
C11 0.0233(17) 0.056(3) 0.033(2) -0.0268(19) -0.0073(15) 0.0138(17)
C12 0.0220(16) 0.033(2) 0.0230(16) -0.0155(16) -0.0089(13) 0.0090(14)
C13 0.0205(16) 0.0177(17) 0.0334(19) -0.0094(15) 0.0006(14) 0.0082(13)
C14 0.0232(16) 0.0237(18) 0.0315(18) -0.0084(15) -0.0065(14) 0.0084(14)
C15 0.032(2) 0.045(2) 0.046(2) -0.021(2) -0.0105(17) 0.0096(17)
C17 0.053(2) 0.052(3) 0.038(2) -0.024(2) -0.0076(19) 0.006(2)
C18 0.0302(18) 0.030(2) 0.0308(19) -0.0099(16) -0.0031(15) 0.0102(15)
C3A 0.036(5) 0.045(5) 0.077(12) -0.016(6) -0.015(6) 0.009(4)
C3 0.041(4) 0.036(4) 0.022(5) -0.004(4) -0.016(4) 0.006(3)
C16 0.041(5) 0.055(5) 0.039(4) -0.013(4) -0.019(3) 0.002(4)
C16A 0.051(6) 0.056(10) 0.044(5) -0.017(5) -0.028(4) 0.009(6)
In2 0.03012(13) 0.02526(14) 0.02139(12) -0.00920(10) -0.00083(10) 0.00212(10)
S11 0.0570(6) 0.0409(6) 0.0292(5) -0.0149(5) -0.0135(5) 0.0305(5)
S12 0.0261(4) 0.0294(5) 0.0247(4) -0.0116(4) -0.0066(3) 0.0090(3)
S14 0.0455(6) 0.0300(5) 0.0313(5) -0.0127(4) 0.0046(4) 0.0093(4)
S15 0.0317(5) 0.0265(5) 0.0272(4) -0.0095(4) -0.0030(4) 0.0015(4)
S17 0.0446(5) 0.0235(5) 0.0194(4) -0.0044(4) -0.0047(4) 0.0001(4)
S18 0.0321(4) 0.0223(4) 0.0226(4) -0.0059(4) -0.0033(3) 0.0027(3)
N4 0.049(2) 0.161(5) 0.036(2) -0.039(3) -0.0235(18) 0.063(3)
N6 0.0412(18) 0.0314(18) 0.0231(15) -0.0053(14) -0.0085(13) -0.0003(14)
C19 0.0240(16) 0.0209(17) 0.0216(16) -0.0065(14) -0.0001(13) 0.0017(13)
C20 0.0230(16) 0.0292(19) 0.0231(17) -0.0062(15) -0.0052(14) -0.0010(14)
C21 0.085(3) 0.027(2) 0.033(2) -0.0168(18) -0.018(2) 0.015(2)
C22 0.088(4) 0.025(2) 0.028(2) -0.0114(17) -0.013(2) -0.004(2)
C23 0.052(3) 0.059(3) 0.028(2) -0.010(2) -0.0079(18) -0.029(2)
C24 0.030(2) 0.058(3) 0.0221(18) -0.0076(18) 0.0008(15) -0.0021(18)
C25 0.0265(16) 0.036(2) 0.0220(16) -0.0107(15) -0.0061(13) 0.0044(14)
C31 0.0298(18) 0.0207(17) 0.0212(16) -0.0059(14) 0.0036(14) 0.0037(14)
C32 0.0295(18) 0.0219(18) 0.0254(17) -0.0087(15) -0.0005(14) 0.0033(14)
C33 0.043(2) 0.028(2) 0.0281(19) -0.0107(16) -0.0051(16) -0.0025(16)
C34 0.063(3) 0.035(2) 0.041(2) -0.013(2) -0.010(2) -0.011(2)
C35 0.049(2) 0.034(2) 0.035(2) -0.0151(18) -0.0140(18) 0.0035(18)
C36 0.0244(17) 0.029(2) 0.0282(18) -0.0093(16) -0.0033(14) 0.0051(14)
N5 0.044(3) 0.069(4) 0.048(3) -0.035(3) -0.008(2) 0.023(3)
C26 0.024(2) 0.052(4) 0.028(3) -0.022(3) -0.004(2) 0.000(2)
C27 0.031(3) 0.069(4) 0.038(3) -0.033(3) -0.007(2) 0.009(3)
C28 0.027(3) 0.081(5) 0.043(4) -0.034(4) -0.003(3) 0.006(4)
C29 0.025(3) 0.078(5) 0.042(3) -0.029(3) 0.003(2) -0.004(3)
C30 0.026(3) 0.052(4) 0.034(3) -0.020(3) -0.001(2) -0.004(3)
N5A 0.031(6) 0.027(6) 0.051(8) -0.014(5) 0.010(5) 0.000(4)
C26A 0.026(5) 0.024(6) 0.020(6) -0.012(4) -0.007(4) -0.004(4)
C27A 0.023(5) 0.026(5) 0.027(5) -0.012(4) -0.006(4) 0.000(3)
C28A 0.020(5) 0.023(6) 0.026(6) -0.007(5) 0.000(4) -0.003(4)
C29A 0.024(5) 0.027(6) 0.032(6) -0.008(5) -0.001(4) -0.002(4)
C30A 0.020(5) 0.022(6) 0.025(7) -0.009(5) 0.000(4) -0.006(4)

loop_
_atom_type_symbol
_atom_type_description
_atom_type_scat_dispersion_real
_atom_type_scat_dispersion_imag
_atom_type_scat_source
C C 0.0033 0.0016 'International Tables Vol C Tables 4.2.6.8 and 6.1.1.4'
H H 0.0000 0.0000 'International Tables Vol C Tables 4.2.6.8 and 6.1.1.4'
In In -0.7276 1.3100 'International Tables Vol C Tables 4.2.6.8 and 6.1.1.4'
N N 0.0061 0.0033 'International Tables Vol C Tables 4.2.6.8 and 6.1.1.4'
S S 0.1246 0.1234 'International Tables Vol C Tables 4.2.6.8 and 6.1.1.4'

loop_
_geom_angle_atom_site_label_1
_geom_angle_atom_site_label_2
_geom_angle_atom_site_label_3
_geom_angle
S2 In1 S3 70.10(4)
S2 In1 S6 101.78(4)
S2 In1 S7 109.56(4)
S2 In1 S9 89.31(3)
S3 In1 S6 165.71(3)
S3 In1 S9 96.27(3)
S6 In1 S9 95.34(3)
S7 In1 S3 101.86(3)
S7 In1 S6 69.15(3)
S7 In1 S9 157.31(3)
S8 In1 S2 152.68(3)
S8 In1 S3 95.81(4)
S8 In1 S6 96.17(4)
S8 In1 S7 95.97(4)
S8 In1 S9 68.49(4)
C6 S2 In1 85.42(13)
C6 S3 In1 86.02(12)
C7 S6 In1 85.66(12)
C7 S7 In1 87.47(11)
C13 S8 In1 89.26(13)
C13 S9 In1 85.86(12)
C5 C1 C2 108.4(3)
C6 C1 C2 124.1(3)
C6 C1 C5 127.4(3)
C1 C2 C3A 103.8(5)
C3 C2 C1 105.3(5)
C5 C4 C3 102.8(5)
C3A C4 C5 106.2(5)
N1 C5 C1 129.3(3)
N1 C5 C4 120.3(3)
C1 C5 C4 110.5(3)
S3 C6 S2 116.8(2)
C1 C6 S2 119.1(3)
C1 C6 S3 124.1(3)
S7 C7 S6 117.22(19)
C8 C7 S6 122.8(3)
C8 C7 S7 120.0(3)
C7 C8 C9 122.8(3)
C12 C8 C7 128.1(3)
C12 C8 C9 109.0(3)
C8 C9 C10 103.8(3)
C11 C10 C9 105.2(3)
C12 C11 C10 104.0(3)
N2 C12 C8 128.2(3)
N2 C12 C11 121.0(3)
C8 C12 C11 110.8(3)
S8 C13 S9 116.4(2)
C14 C13 S8 119.7(3)
C14 C13 S9 123.8(3)
C13 C14 C15 123.8(3)
C13 C14 C18 127.3(3)
C18 C14 C15 108.7(3)
C14 C15 C16 104.9(4)
C16A C15 C14 103.9(6)
C18 C17 C16 105.5(4)
C16A C17 C18 103.0(6)
N3 C18 C14 129.6(4)
N3 C18 C17 119.9(3)
C14 C18 C17 110.5(3)
C4 C3A C2 107.4(7)
C2 C3 C4 106.4(5)
C17 C16 C15 104.4(6)
C15 C16A C17 108.9(8)
S11 In2 S12 69.11(4)
S11 In2 S14 87.24(4)
S11 In2 S15 100.71(4)
S11 In2 S17 99.21(4)
S11 In2 S18 165.06(3)
S12 In2 S14 149.42(3)
S12 In2 S18 105.67(4)
S15 In2 S12 96.08(4)
S15 In2 S14 68.73(4)
S15 In2 S18 93.70(4)
S17 In2 S12 110.41(4)
S17 In2 S14 91.77(4)
S17 In2 S15 151.20(3)
S17 In2 S18 68.94(3)
S18 In2 S14 101.79(4)
C19 S11 In2 86.89(12)
C19 S12 In2 86.55(11)
C25 S14 In2 86.64(12)
C25 S15 In2 87.52(12)
C31 S17 In2 86.47(12)
C31 S18 In2 85.15(12)
S11 C19 S12 116.76(19)
C20 C19 S11 122.8(3)
C20 C19 S12 120.4(3)
C19 C20 C21 123.3(3)
C24 C20 C19 126.9(3)
C24 C20 C21 109.7(3)
C20 C21 C22 103.1(3)
C23 C22 C21 105.5(3)
C24 C23 C22 104.5(3)
N4 C24 C20 128.9(4)
N4 C24 C23 120.1(4)
C20 C24 C23 111.0(4)
S14 C25 S15 117.11(19)
C26 C25 S14 127.0(4)
C26 C25 S15 115.8(4)
C26A C25 S14 112.1(7)
C26A C25 S15 130.7(7)
S17 C31 S18 117.1(2)
C32 C31 S17 119.2(3)
C32 C31 S18 123.7(3)
C31 C32 C33 122.9(3)
C36 C32 C31 127.8(3)
C36 C32 C33 109.1(3)
C32 C33 C34 104.1(3)
C33 C34 C35 104.5(3)
C36 C35 C34 103.3(3)
N6 C36 C32 129.2(3)
N6 C36 C35 119.9(3)
C32 C36 C35 110.8(3)
C25 C26 C30 124.3(6)
C27 C26 C25 125.2(7)
C27 C26 C30 110.2(5)
N5 C27 C26 128.4(7)
N5 C27 C28 121.5(6)
C26 C27 C28 110.0(7)
C27 C28 C29 104.5(6)
C30 C29 C28 106.0(6)
C26 C30 C29 104.4(6)
C25 C26A C30A 128.3(12)
C27A C26A C25 125.9(13)
C27A C26A C30A 105.5(9)
N5A C27A C26A 126.7(14)
N5A C27A C28A 119.8(13)
C26A C27A C28A 113.3(12)
C27A C28A C29A 101.3(11)
C30A C29A C28A 106.9(12)
C29A C30A C26A 107.5(11)

loop_
_geom_bond_atom_site_label_1
_geom_bond_atom_site_label_2
_geom_bond_distance
In1 S2 2.5724(13)
In1 S3 2.5748(12)
In1 S6 2.6189(12)
In1 S7 2.5737(11)
In1 S8 2.5695(12)
In1 S9 2.6732(11)
S2 C6 1.752(3)
S3 C6 1.719(4)
S6 C7 1.735(3)
S7 C7 1.717(4)
S8 C13 1.735(3)
S9 C13 1.738(4)
N1 C5 1.310(4)
N2 C12 1.307(4)
N3 C18 1.284(5)
C1 C2 1.503(5)
C1 C5 1.409(5)
C1 C6 1.381(5)
C2 C3A 1.548(11)
C2 C3 1.472(9)
C4 C5 1.493(5)
C4 C3A 1.435(10)
C4 C3 1.531(9)
C7 C8 1.406(4)
C8 C9 1.515(5)
C8 C12 1.392(5)
C9 C10 1.537(5)
C10 C11 1.509(6)
C11 C12 1.504(4)
C13 C14 1.386(5)
C14 C15 1.509(5)
C14 C18 1.407(5)
C15 C16 1.552(9)
C15 C16A 1.477(11)
C17 C18 1.499(5)
C17 C16 1.505(9)
C17 C16A 1.493(12)
In2 S11 2.5879(12)
In2 S12 2.5920(11)
In2 S14 2.6232(12)
In2 S15 2.5888(11)
In2 S17 2.5881(12)
In2 S18 2.6229(12)
S11 C19 1.720(3)
S12 C19 1.730(3)
S14 C25 1.719(4)
S15 C25 1.730(4)
S17 C31 1.723(4)
S18 C31 1.735(3)
N4 C24 1.309(5)
N6 C36 1.322(4)
C19 C20 1.397(5)
C20 C21 1.506(5)
C20 C24 1.394(5)
C21 C22 1.548(5)
C22 C23 1.510(6)
C23 C24 1.483(6)
C25 C26 1.417(5)
C25 C26A 1.418(5)
C31 C32 1.402(5)
C32 C33 1.516(5)
C32 C36 1.390(5)
C33 C34 1.529(5)
C34 C35 1.534(5)
C35 C36 1.501(5)
N5 C27 1.325(10)
C26 C27 1.379(9)
C26 C30 1.511(11)
C27 C28 1.499(10)
C28 C29 1.514(11)
C29 C30 1.512(8)
N5A C27A 1.302(19)
C26A C27A 1.406(15)
C26A C30A 1.542(17)
C27A C28A 1.52(2)
C28A C29A 1.548(19)
C29A C30A 1.477(18)
